data_4124330
loop_
_publ_author_name
'Ono, Toshikazu'
'Sugimoto, Manabu'
'Hisaeda, Yoshio'

_publ_section_title
;
 Multicomponent Molecular Puzzles for Photofunction Design: Emission Color
 Variation in Lewis Acid-Base Pair Crystals Coupled with Guest-to-Host
 Charge Transfer Excitation.
;
_journal_issue 30
_journal_name_full 'Journal of the American Chemical Society'
_journal_page_first 9519
_journal_page_last 9522
_journal_paper_doi 10.1021/jacs.5b04178
_journal_volume 137
_journal_year 2015
_chemical_formula_moiety 'C60 H12 B2 F30 N4 O4, 2(C7 H7 F)'
_chemical_formula_sum 'C74 H26 B2 F32 N4 O4'
_chemical_formula_weight 1664.61
_space_group_crystal_system monoclinic
_space_group_IT_number 14
_space_group_name_Hall '-P 2ybc'
_space_group_name_H-M_alt 'P 1 21/c 1'
_symmetry_space_group_name_Hall '-P 2ybc'
_symmetry_space_group_name_H-M 'P 1 21/c 1'
_atom_sites_solution_hydrogens geom
_atom_sites_solution_primary direct
_atom_sites_solution_secondary difmap
_audit_creation_method 'APEX2 v2010.1-2'
_cell_angle_alpha 90
_cell_angle_beta 105.0920(10)
_cell_angle_gamma 90
_cell_formula_units_Z 4
_cell_length_a 20.0295(19)
_cell_length_b 20.6089(19)
_cell_length_c 16.3863(15)
_cell_measurement_temperature 100.(2)
_cell_volume 6530.7(11)
_computing_cell_refinement 'SAINT V7.68A (Bruker AXS, 2009)'
_computing_data_reduction 'SAINT V7.68A (Bruker AXS, 2009)'
_computing_structure_refinement 'SHELXL-97 (Sheldrick, 2008)'
_computing_structure_solution 'SHELXS-97 (Sheldrick, 2008)'
_diffrn_ambient_temperature 100.(2)
_diffrn_measured_fraction_theta_full 0.993
_diffrn_measured_fraction_theta_max 0.993
_diffrn_measurement_device_type 'Bruker SMART APEX CCD'
_diffrn_measurement_method 'phi and omega scans'
_diffrn_radiation_monochromator graphite
_diffrn_radiation_source 'fine focus sealed tube'
_diffrn_radiation_type MoK\a
_diffrn_radiation_wavelength 0.71073
_diffrn_reflns_av_R_equivalents 0.1321
_diffrn_reflns_av_sigmaI/netI 0.1032
_diffrn_reflns_limit_h_max 26
_diffrn_reflns_limit_h_min -26
_diffrn_reflns_limit_k_max 27
_diffrn_reflns_limit_k_min -27
_diffrn_reflns_limit_l_max 22
_diffrn_reflns_limit_l_min -21
_diffrn_reflns_number 89224
_diffrn_reflns_theta_full 28.62
_diffrn_reflns_theta_max 28.62
_diffrn_reflns_theta_min 1.05
_exptl_absorpt_coefficient_mu 0.168
_exptl_absorpt_correction_T_max 0.98
_exptl_absorpt_correction_T_min 0.96
_exptl_absorpt_correction_type multi-scan
_exptl_absorpt_process_details 'SADABS V2008/1 (Bruker AXS)'
_exptl_crystal_colour colourless
_exptl_crystal_density_diffrn 1.693
_exptl_crystal_density_method 'not measured'
_exptl_crystal_description block
_exptl_crystal_F_000 3312
_exptl_crystal_size_max 0.26
_exptl_crystal_size_mid 0.18
_exptl_crystal_size_min 0.10
_refine_diff_density_max 1.031
_refine_diff_density_min -0.574
_refine_ls_extinction_method none
_refine_ls_goodness_of_fit_ref 0.998
_refine_ls_hydrogen_treatment constr
_refine_ls_matrix_type full
_refine_ls_number_parameters 1047
_refine_ls_number_reflns 16627
_refine_ls_number_restraints 0
_refine_ls_restrained_S_all 0.998
_refine_ls_R_factor_all 0.1538
_refine_ls_R_factor_gt 0.0656
_refine_ls_shift/su_max 0.001
_refine_ls_shift/su_mean 0.000
_refine_ls_structure_factor_coef Fsqd
_refine_ls_weighting_details 'calc w=1/[\s^2^(Fo^2^)+(0.0659P)^2^+3.9239P] where P=(Fo^2^+2Fc^2^)/3'
_refine_ls_weighting_scheme calc
_refine_ls_wR_factor_gt 0.1322
_refine_ls_wR_factor_ref 0.1709
_reflns_number_gt 8400
_reflns_number_total 16627
_reflns_threshold_expression >2sigma(I)
_cod_data_source_file ja5b04178_si_004.cif
_cod_data_source_block I
_cod_database_code 4124330

loop_
_space_group_symop_operation_xyz
'x, y, z'
'-x, y+1/2, -z+1/2'
'-x, -y, -z'
'x, -y-1/2, z-1/2'

loop_
_atom_site_type_symbol
_atom_site_label
_atom_site_fract_x
_atom_site_fract_y
_atom_site_fract_z
_atom_site_U_iso_or_equiv
_atom_site_adp_type
_atom_site_calc_flag
_atom_site_refinement_flags
_atom_site_occupancy
B B1 1.08939(19) 0.66106(18) 0.1690(2) 0.0181(8) Uani d . 1
B B2 0.4148(2) 0.31958(18) 0.3558(2) 0.0200(8) Uani d . 1
C C1 0.62927(17) 0.51745(16) 0.3494(2) 0.0219(7) Uani d . 1
C C2 0.68210(16) 0.53603(16) 0.3052(2) 0.0194(7) Uani d . 1
C C3 0.69280(17) 0.60052(16) 0.2913(2) 0.0239(8) Uani d . 1
H H3 0.6666 0.6328 0.3105 0.029 Uiso calc R 1
C C4 0.74200(17) 0.61868(16) 0.2490(2) 0.0234(8) Uani d . 1
H H4 0.7491 0.6633 0.2394 0.028 Uiso calc R 1
C C5 0.78004(16) 0.57269(15) 0.2212(2) 0.0189(7) Uani d . 1
C C6 0.83230(17) 0.59338(16) 0.1764(2) 0.0205(7) Uani d . 1
C C7 0.86120(16) 0.47637(16) 0.1597(2) 0.0202(7) Uani d . 1
C C8 0.80866(15) 0.45767(15) 0.2050(2) 0.0176(7) Uani d . 1
C C9 0.79737(17) 0.39314(16) 0.2179(2) 0.0208(7) Uani d . 1
H H9 0.8233 0.361 0.198 0.025 Uiso calc R 1
C C10 0.74789(17) 0.37443(16) 0.2602(2) 0.0241(8) Uani d . 1
H H10 0.7404 0.3297 0.2687 0.029 Uiso calc R 1
C C11 0.71001(16) 0.42095(16) 0.2895(2) 0.0204(7) Uani d . 1
C C12 0.65844(17) 0.40031(16) 0.3345(2) 0.0210(7) Uani d . 1
C C13 0.72082(16) 0.48748(15) 0.2773(2) 0.0182(7) Uani d . 1
C C14 0.77037(16) 0.50619(15) 0.2338(2) 0.0178(7) Uani d . 1
C C15 0.51891(16) 0.39324(16) 0.3683(2) 0.0195(7) Uani d . 1
H H15 0.5133 0.3831 0.3103 0.023 Uiso calc R 1
C C16 0.57300(16) 0.43177(16) 0.4092(2) 0.0192(7) Uani d . 1
C C17 0.58074(16) 0.44923(16) 0.4927(2) 0.0209(7) Uani d . 1
H H17 0.6176 0.4766 0.5213 0.025 Uiso calc R 1
C C18 0.53334(16) 0.42570(16) 0.5331(2) 0.0207(7) Uani d . 1
H H18 0.5368 0.4372 0.5902 0.025 Uiso calc R 1
C C19 0.48085(16) 0.38541(15) 0.4902(2) 0.0197(7) Uani d . 1
H H19 0.4491 0.3686 0.5191 0.024 Uiso calc R 1
C C20 0.97536(16) 0.59850(15) 0.1486(2) 0.0181(7) Uani d . 1
H H20 0.9799 0.6089 0.2062 0.022 Uiso calc R 1
C C21 0.91942(16) 0.56385(15) 0.1057(2) 0.0163(7) Uani d . 1
C C22 0.91064(17) 0.54971(15) 0.0214(2) 0.0200(7) Uani d . 1
H H22 0.8715 0.5259 -0.0093 0.024 Uiso calc R 1
C C23 0.96046(16) 0.57114(16) -0.0175(2) 0.0201(7) Uani d . 1
H H23 0.9558 0.5625 -0.0757 0.024 Uiso calc R 1
C C24 1.01635(16) 0.60489(15) 0.0290(2) 0.0188(7) Uani d . 1
H H24 1.0504 0.6192 0.0021 0.023 Uiso calc R 1
C C1A 0.35517(17) 0.36080(16) 0.2892(2) 0.0200(7) Uani d . 1
C C2A 0.34865(17) 0.42771(16) 0.2808(2) 0.0215(7) Uani d . 1
C C3A 0.29009(18) 0.45881(16) 0.2345(2) 0.0228(7) Uani d . 1
C C4A 0.23272(17) 0.42322(18) 0.1969(2) 0.0247(8) Uani d . 1
C C5A 0.23532(17) 0.35635(17) 0.2026(2) 0.0232(8) Uani d . 1
C C6A 0.29582(17) 0.32779(16) 0.2452(2) 0.0220(7) Uani d . 1
C C7A 0.37344(17) 0.28386(17) 0.4183(2) 0.0239(8) Uani d . 1
C C8A 0.36792(19) 0.21793(19) 0.4275(2) 0.0298(9) Uani d . 1
C C9A 0.3218(2) 0.1890(2) 0.4668(3) 0.0400(10) Uani d . 1
C C10A 0.2796(2) 0.2270(2) 0.4996(3) 0.0431(11) Uani d . 1
C C11A 0.2831(2) 0.2926(2) 0.4941(2) 0.0396(10) Uani d . 1
C C12A 0.32899(18) 0.31960(18) 0.4537(2) 0.0267(8) Uani d . 1
C C13A 0.46110(17) 0.27067(15) 0.3137(2) 0.0202(7) Uani d . 1
C C14A 0.51926(18) 0.24121(16) 0.3658(2) 0.0249(8) Uani d . 1
C C15A 0.56690(19) 0.20558(18) 0.3376(3) 0.0317(9) Uani d . 1
C C16A 0.5571(2) 0.19734(19) 0.2519(3) 0.0360(9) Uani d . 1
C C17A 0.5007(2) 0.22426(18) 0.1979(2) 0.0317(9) Uani d . 1
C C18A 0.45441(18) 0.26029(16) 0.2288(2) 0.0240(8) Uani d . 1
C C1B 1.04945(17) 0.72048(16) 0.2036(2) 0.0196(7) Uani d . 1
C C2B 1.00218(18) 0.75831(16) 0.1459(2) 0.0231(7) Uani d . 1
C C3B 0.96481(19) 0.80896(17) 0.1663(2) 0.0280(8) Uani d . 1
C C4B 0.97402(19) 0.82475(17) 0.2505(2) 0.0282(8) Uani d . 1
C C5B 1.01869(19) 0.78863(17) 0.3104(2) 0.0250(8) Uani d . 1
C C6B 1.05486(17) 0.73811(16) 0.2873(2) 0.0220(7) Uani d . 1
C C7B 1.13860(16) 0.68363(16) 0.1084(2) 0.0193(7) Uani d . 1
C C8B 1.17431(17) 0.63698(16) 0.0754(2) 0.0195(7) Uani d . 1
C C9B 1.21817(17) 0.64980(17) 0.0247(2) 0.0246(8) Uani d . 1
C C10B 1.22941(18) 0.71285(18) 0.0061(2) 0.0274(8) Uani d . 1
C C11B 1.19725(18) 0.76170(16) 0.0382(2) 0.0248(8) Uani d . 1
C C12B 1.15371(17) 0.74639(16) 0.0890(2) 0.0227(7) Uani d . 1
C C13B 1.13622(16) 0.61583(16) 0.2456(2) 0.0198(7) Uani d . 1
C C14B 1.12579(16) 0.55213(16) 0.2665(2) 0.0210(7) Uani d . 1
C C15B 1.16727(18) 0.51970(17) 0.3344(2) 0.0256(8) Uani d . 1
C C16B 1.22424(18) 0.55031(18) 0.3843(2) 0.0259(8) Uani d . 1
C C17B 1.23991(16) 0.61268(17) 0.3651(2) 0.0223(7) Uani d . 1
C C18B 1.19611(17) 0.64326(15) 0.2974(2) 0.0206(7) Uani d . 1
C C1S 0.4965(3) 0.5120(2) 0.8699(3) 0.0502(12) Uani d . 1
C C2S 0.4374(2) 0.4928(2) 0.8910(3) 0.0431(11) Uani d . 1
H H2S 0.4232 0.4487 0.8851 0.052 Uiso calc R 1
C C3S 0.3991(2) 0.5376(3) 0.9207(3) 0.0533(13) Uani d . 1
C C4S 0.4148(4) 0.6015(3) 0.9293(3) 0.0722(18) Uani d . 1
H H4S 0.3865 0.6317 0.9487 0.087 Uiso calc R 1
C C5S 0.4752(4) 0.6207(3) 0.9081(3) 0.086(2) Uani d . 1
H H5S 0.4886 0.6651 0.9136 0.103 Uiso calc R 1
C C6S 0.5154(3) 0.5772(3) 0.8796(3) 0.0682(16) Uani d . 1
H H6S 0.5565 0.5914 0.8663 0.082 Uiso calc R 1
C C7S 0.5402(3) 0.4641(3) 0.8396(3) 0.0779(18) Uani d . 1
H H7Y 0.5891 0.4748 0.8632 0.117 Uiso calc R 1
H H7Z 0.5293 0.4655 0.7777 0.117 Uiso calc R 1
H H7X 0.531 0.4205 0.8578 0.117 Uiso calc R 1
C C8S 0.0764(2) 0.40663(19) 0.6008(2) 0.0341(9) Uani d . 1
C C9S 0.0243(2) 0.4387(2) 0.6268(2) 0.0395(10) Uani d . 1
H H9S -0.0078 0.4137 0.6471 0.047 Uiso calc R 1
C C10S 0.0176(2) 0.5058(2) 0.6242(3) 0.0457(11) Uani d . 1
H H10S -0.0181 0.5264 0.6432 0.055 Uiso calc R 1
C C11S 0.0635(2) 0.5420(2) 0.5935(2) 0.0404(10) Uani d . 1
H H11S 0.0604 0.588 0.5913 0.049 Uiso calc R 1
C C12S 0.1140(2) 0.5098(2) 0.5663(3) 0.0391(10) Uani d . 1
C C13S 0.1220(2) 0.44361(19) 0.5692(2) 0.0347(9) Uani d . 1
H H13S 0.1578 0.4236 0.55 0.042 Uiso calc R 1
C C14S 0.0828(2) 0.3337(2) 0.6059(3) 0.0474(11) Uani d . 1
H H14Z 0.1151 0.3192 0.5739 0.071 Uiso calc R 1
H H14Y 0.0373 0.3141 0.582 0.071 Uiso calc R 1
H H14X 0.1001 0.3206 0.6651 0.071 Uiso calc R 1
F F2A 0.40070(10) 0.46780(9) 0.32136(12) 0.0266(5) Uani d . 1
F F3A 0.28813(10) 0.52403(9) 0.22868(13) 0.0299(5) Uani d . 1
F F4A 0.17354(10) 0.45231(10) 0.15589(13) 0.0322(5) Uani d . 1
F F5A 0.17912(10) 0.32098(10) 0.16689(13) 0.0304(5) Uani d . 1
F F6A 0.29657(10) 0.26201(9) 0.24783(13) 0.0286(5) Uani d . 1
F F8A 0.40549(12) 0.17566(10) 0.39430(14) 0.0374(5) Uani d . 1
F F9A 0.31879(14) 0.12362(12) 0.47190(16) 0.0569(7) Uani d . 1
F F10A 0.23430(14) 0.19910(15) 0.53686(16) 0.0677(9) Uani d . 1
F F11A 0.24169(12) 0.33094(14) 0.52619(15) 0.0552(7) Uani d . 1
F F12A 0.32850(10) 0.38510(11) 0.44807(13) 0.0335(5) Uani d . 1
F F14A 0.53163(10) 0.24796(10) 0.45080(12) 0.0297(5) Uani d . 1
F F15A 0.62255(11) 0.17981(11) 0.39179(15) 0.0450(6) Uani d . 1
F F16A 0.60272(13) 0.16264(12) 0.22248(16) 0.0562(7) Uani d . 1
F F17A 0.49079(13) 0.21771(11) 0.11340(14) 0.0453(6) Uani d . 1
F F18A 0.40135(11) 0.28668(10) 0.16918(12) 0.0310(5) Uani d . 1
F F2B 0.99201(10) 0.74603(9) 0.06212(12) 0.0291(5) Uani d . 1
F F3B 0.92065(12) 0.84306(11) 0.10602(14) 0.0426(6) Uani d . 1
F F4B 0.93851(12) 0.87383(10) 0.27271(14) 0.0392(6) Uani d . 1
F F5B 1.02698(11) 0.80214(10) 0.39327(13) 0.0356(5) Uani d . 1
F F6B 1.09610(10) 0.70500(10) 0.35242(12) 0.0298(5) Uani d . 1
F F8B 1.16461(9) 0.57333(9) 0.09057(12) 0.0240(4) Uani d . 1
F F9B 1.24958(10) 0.60115(10) -0.00525(13) 0.0319(5) Uani d . 1
F F10B 1.27105(11) 0.72655(11) -0.04399(14) 0.0381(6) Uani d . 1
F F11B 1.20779(11) 0.82401(10) 0.02106(14) 0.0352(5) Uani d . 1
F F12B 1.12589(10) 0.79823(9) 0.11892(13) 0.0302(5) Uani d . 1
F F14B 1.07237(9) 0.51679(9) 0.21904(12) 0.0266(5) Uani d . 1
F F15B 1.15349(10) 0.45819(10) 0.35163(14) 0.0357(5) Uani d . 1
F F16B 1.26509(10) 0.51888(11) 0.45134(13) 0.0361(5) Uani d . 1
F F17B 1.29720(10) 0.64165(10) 0.41148(13) 0.0294(5) Uani d . 1
F F18B 1.21192(10) 0.70557(9) 0.28317(12) 0.0280(5) Uani d . 1
F F3S 0.34112(16) 0.51656(19) 0.9417(2) 0.0918(11) Uani d . 1
F F12S 0.15752(15) 0.54557(14) 0.53621(19) 0.0676(8) Uani d . 1
N N1 0.62221(13) 0.45103(13) 0.36315(17) 0.0189(6) Uani d . 1
N N2 0.86917(13) 0.54381(12) 0.14925(17) 0.0177(6) Uani d . 1
N N3 0.47326(13) 0.36926(12) 0.40884(16) 0.0170(6) Uani d . 1
N N4 1.02479(13) 0.61863(12) 0.11155(16) 0.0161(6) Uani d . 1
O O1 0.59289(12) 0.55660(11) 0.37311(16) 0.0286(6) Uani d . 1
O O2 0.84333(13) 0.64974(11) 0.16386(16) 0.0292(6) Uani d . 1
O O3 0.89642(12) 0.43793(11) 0.13390(15) 0.0254(5) Uani d . 1
O O4 0.64616(12) 0.34436(11) 0.34683(17) 0.0306(6) Uani d . 1

loop_
_atom_site_aniso_label
_atom_site_aniso_U_11
_atom_site_aniso_U_22
_atom_site_aniso_U_33
_atom_site_aniso_U_12
_atom_site_aniso_U_13
_atom_site_aniso_U_23
B1 0.0180(18) 0.0171(18) 0.020(2) -0.0023(15) 0.0054(16) -0.0028(15)
B2 0.0211(19) 0.0194(19) 0.020(2) -0.0038(16) 0.0064(16) 0.0015(16)
C1 0.0191(17) 0.0231(18) 0.0235(19) -0.0007(14) 0.0056(14) -0.0024(15)
C2 0.0185(16) 0.0214(17) 0.0199(18) -0.0020(14) 0.0080(14) 0.0010(14)
C3 0.0244(18) 0.0230(18) 0.027(2) 0.0029(14) 0.0124(15) -0.0021(15)
C4 0.0281(19) 0.0161(17) 0.030(2) 0.0003(14) 0.0139(16) 0.0009(15)
C5 0.0192(17) 0.0191(16) 0.0198(18) -0.0005(13) 0.0076(14) -0.0022(14)
C6 0.0224(18) 0.0186(17) 0.0210(18) -0.0003(14) 0.0065(14) -0.0013(14)
C7 0.0202(17) 0.0211(17) 0.0191(18) 0.0013(14) 0.0046(14) 0.0021(14)
C8 0.0144(15) 0.0208(17) 0.0183(17) 0.0002(13) 0.0056(13) -0.0006(14)
C9 0.0230(17) 0.0174(17) 0.0249(19) 0.0020(14) 0.0112(15) -0.0007(14)
C10 0.0246(18) 0.0186(17) 0.030(2) 0.0010(14) 0.0091(16) 0.0014(15)
C11 0.0201(17) 0.0197(17) 0.0231(19) -0.0002(14) 0.0086(14) 0.0011(14)
C12 0.0203(17) 0.0185(17) 0.0247(19) 0.0000(14) 0.0069(15) -0.0026(14)
C13 0.0170(16) 0.0180(16) 0.0200(17) 0.0005(13) 0.0053(14) 0.0008(14)
C14 0.0171(16) 0.0193(16) 0.0163(17) 0.0008(13) 0.0034(13) -0.0002(13)
C15 0.0197(17) 0.0227(17) 0.0182(18) 0.0020(14) 0.0085(14) 0.0027(14)
C16 0.0142(15) 0.0206(17) 0.0248(19) 0.0011(13) 0.0083(14) 0.0028(14)
C17 0.0188(16) 0.0218(17) 0.0197(18) 0.0003(14) 0.0008(14) -0.0021(14)
C18 0.0218(17) 0.0224(17) 0.0181(18) 0.0000(14) 0.0052(14) -0.0006(14)
C19 0.0214(17) 0.0194(17) 0.0189(18) 0.0030(14) 0.0063(14) 0.0022(14)
C20 0.0202(16) 0.0206(17) 0.0156(17) 0.0041(13) 0.0084(14) 0.0037(13)
C21 0.0189(16) 0.0159(16) 0.0166(17) 0.0022(13) 0.0092(13) 0.0027(13)
C22 0.0208(17) 0.0194(17) 0.0203(18) 0.0001(14) 0.0061(14) -0.0001(14)
C23 0.0222(17) 0.0261(18) 0.0115(16) 0.0000(14) 0.0039(14) -0.0016(14)
C24 0.0215(17) 0.0184(17) 0.0181(17) 0.0030(13) 0.0080(14) 0.0016(14)
C1A 0.0207(17) 0.0224(17) 0.0174(17) -0.0009(14) 0.0060(14) -0.0003(14)
C2A 0.0207(17) 0.0259(18) 0.0176(18) -0.0038(14) 0.0043(14) -0.0009(14)
C3A 0.0289(19) 0.0186(17) 0.0225(19) 0.0029(15) 0.0097(15) -0.0010(14)
C4A 0.0235(18) 0.033(2) 0.0169(18) 0.0021(15) 0.0033(15) 0.0012(15)
C5A 0.0200(17) 0.032(2) 0.0174(18) -0.0074(15) 0.0057(14) -0.0046(15)
C6A 0.0244(18) 0.0208(17) 0.0225(19) -0.0030(14) 0.0091(15) -0.0012(15)
C7A 0.0198(17) 0.030(2) 0.0201(19) -0.0039(15) 0.0024(14) 0.0001(15)
C8A 0.030(2) 0.036(2) 0.023(2) -0.0092(17) 0.0044(16) 0.0033(16)
C9A 0.045(2) 0.043(3) 0.029(2) -0.018(2) 0.0026(19) 0.0104(19)
C10A 0.037(2) 0.069(3) 0.025(2) -0.016(2) 0.0125(19) 0.013(2)
C11A 0.031(2) 0.064(3) 0.027(2) -0.005(2) 0.0121(18) 0.001(2)
C12A 0.0243(19) 0.036(2) 0.0203(19) -0.0045(16) 0.0067(15) 0.0019(16)
C13A 0.0223(17) 0.0182(17) 0.0197(18) -0.0032(14) 0.0048(14) -0.0007(14)
C14A 0.032(2) 0.0211(18) 0.0215(19) -0.0021(15) 0.0065(16) -0.0045(15)
C15A 0.030(2) 0.026(2) 0.037(2) 0.0058(16) 0.0048(17) -0.0035(17)
C16A 0.040(2) 0.030(2) 0.043(3) 0.0083(18) 0.018(2) -0.0117(19)
C17A 0.043(2) 0.031(2) 0.024(2) 0.0012(17) 0.0132(18) -0.0114(16)
C18A 0.0288(19) 0.0217(18) 0.0204(19) 0.0001(15) 0.0048(15) -0.0014(15)
C1B 0.0198(17) 0.0191(17) 0.0208(18) -0.0016(13) 0.0070(14) -0.0023(14)
C2B 0.0314(19) 0.0233(18) 0.0159(18) -0.0016(15) 0.0081(15) -0.0033(14)
C3B 0.034(2) 0.0252(19) 0.027(2) 0.0097(16) 0.0114(17) 0.0032(16)
C4B 0.036(2) 0.0189(18) 0.033(2) 0.0063(16) 0.0157(18) -0.0065(16)
C5B 0.035(2) 0.0229(18) 0.0199(19) -0.0009(16) 0.0123(16) -0.0053(15)
C6B 0.0235(18) 0.0236(18) 0.0192(18) 0.0022(14) 0.0063(15) -0.0011(15)
C7B 0.0208(17) 0.0193(17) 0.0183(17) -0.0021(13) 0.0061(14) -0.0023(14)
C8B 0.0206(17) 0.0193(17) 0.0184(18) -0.0030(14) 0.0048(14) -0.0006(14)
C9B 0.0232(18) 0.030(2) 0.0230(19) 0.0053(15) 0.0103(15) -0.0006(16)
C10B 0.0248(19) 0.038(2) 0.024(2) -0.0052(16) 0.0137(16) 0.0025(16)
C11B 0.0294(19) 0.0193(18) 0.027(2) -0.0064(15) 0.0096(16) 0.0016(15)
C12B 0.0246(18) 0.0207(18) 0.0225(19) 0.0026(14) 0.0057(15) -0.0060(15)
C13B 0.0209(17) 0.0232(18) 0.0172(17) -0.0006(14) 0.0086(14) -0.0048(14)
C14B 0.0183(16) 0.0234(18) 0.0216(18) -0.0030(14) 0.0055(14) -0.0019(15)
C15B 0.0236(18) 0.0242(18) 0.031(2) -0.0009(15) 0.0108(16) 0.0056(16)
C16B 0.0252(18) 0.032(2) 0.0211(19) 0.0086(16) 0.0073(15) 0.0093(16)
C17B 0.0179(17) 0.0279(19) 0.0213(18) 0.0021(15) 0.0053(14) -0.0044(15)
C18B 0.0239(18) 0.0150(16) 0.0254(19) 0.0000(13) 0.0107(15) -0.0031(14)
C1S 0.069(3) 0.052(3) 0.028(2) 0.008(3) 0.011(2) 0.006(2)
C2S 0.054(3) 0.031(2) 0.039(3) 0.004(2) 0.003(2) -0.0095(19)
C3S 0.047(3) 0.064(3) 0.042(3) 0.002(3) -0.001(2) -0.014(2)
C4S 0.121(5) 0.041(3) 0.045(3) 0.026(3) 0.003(3) -0.008(2)
C5S 0.174(7) 0.036(3) 0.045(3) -0.015(4) 0.026(4) -0.002(3)
C6S 0.117(5) 0.047(3) 0.039(3) -0.020(3) 0.018(3) 0.006(2)
C7S 0.107(5) 0.082(4) 0.056(4) 0.032(4) 0.042(3) 0.016(3)
C8S 0.045(2) 0.034(2) 0.020(2) -0.0058(18) 0.0013(18) 0.0007(17)
C9S 0.043(2) 0.051(3) 0.024(2) -0.003(2) 0.0075(18) 0.0055(19)
C10S 0.057(3) 0.052(3) 0.026(2) 0.003(2) 0.006(2) 0.006(2)
C11S 0.049(3) 0.039(2) 0.028(2) 0.002(2) -0.001(2) -0.0019(19)
C12S 0.042(2) 0.044(3) 0.030(2) -0.015(2) 0.0061(19) 0.0042(19)
C13S 0.038(2) 0.036(2) 0.028(2) -0.0006(18) 0.0053(18) -0.0017(18)
C14S 0.073(3) 0.037(2) 0.030(2) -0.008(2) 0.011(2) -0.0008(19)
F2A 0.0252(10) 0.0210(10) 0.0299(12) -0.0042(8) 0.0007(9) -0.0013(9)
F3A 0.0354(12) 0.0212(10) 0.0318(12) 0.0044(9) 0.0064(10) 0.0032(9)
F4A 0.0263(11) 0.0363(12) 0.0293(12) 0.0071(9) -0.0013(9) 0.0034(10)
F5A 0.0223(10) 0.0381(12) 0.0291(12) -0.0075(9) 0.0039(9) -0.0044(10)
F6A 0.0314(11) 0.0195(10) 0.0328(12) -0.0063(9) 0.0044(9) 0.0000(9)
F8A 0.0478(14) 0.0256(11) 0.0391(14) -0.0049(10) 0.0118(11) 0.0040(10)
F9A 0.0667(18) 0.0459(15) 0.0546(17) -0.0240(13) 0.0096(14) 0.0228(13)
F10A 0.0558(17) 0.108(2) 0.0452(16) -0.0292(16) 0.0246(13) 0.0263(16)
F11A 0.0393(14) 0.095(2) 0.0400(15) -0.0007(14) 0.0258(12) -0.0043(14)
F12A 0.0301(12) 0.0425(13) 0.0292(12) 0.0052(10) 0.0098(10) -0.0039(10)
F14A 0.0362(12) 0.0320(12) 0.0190(11) 0.0057(10) 0.0037(9) 0.0002(9)
F15A 0.0371(13) 0.0452(14) 0.0477(15) 0.0190(11) 0.0021(11) -0.0041(12)
F16A 0.0594(17) 0.0575(17) 0.0584(17) 0.0199(14) 0.0275(14) -0.0183(14)
F17A 0.0670(17) 0.0448(14) 0.0273(13) 0.0042(12) 0.0178(12) -0.0160(11)
F18A 0.0360(12) 0.0350(12) 0.0199(11) -0.0001(10) 0.0037(9) -0.0022(9)
F2B 0.0403(12) 0.0306(11) 0.0166(10) 0.0086(10) 0.0079(9) 0.0003(9)
F3B 0.0539(15) 0.0391(13) 0.0342(13) 0.0277(12) 0.0107(11) 0.0048(11)
F4B 0.0532(15) 0.0299(12) 0.0394(14) 0.0159(10) 0.0211(12) -0.0046(10)
F5B 0.0526(14) 0.0349(12) 0.0234(12) 0.0031(11) 0.0176(10) -0.0095(10)
F6B 0.0373(12) 0.0335(12) 0.0175(10) 0.0097(10) 0.0052(9) -0.0048(9)
F8B 0.0282(11) 0.0199(10) 0.0260(11) 0.0008(8) 0.0107(9) -0.0027(8)
F9B 0.0352(12) 0.0359(12) 0.0303(12) 0.0050(10) 0.0188(10) -0.0029(10)
F10B 0.0419(13) 0.0442(13) 0.0384(13) -0.0009(11) 0.0289(11) 0.0077(11)
F11B 0.0442(13) 0.0272(11) 0.0404(13) -0.0073(10) 0.0221(11) 0.0048(10)
F12B 0.0384(12) 0.0194(10) 0.0386(13) -0.0017(9) 0.0204(10) -0.0027(9)
F14B 0.0222(10) 0.0234(10) 0.0312(12) -0.0035(8) 0.0017(9) 0.0010(9)
F15B 0.0298(11) 0.0285(12) 0.0455(14) -0.0023(9) 0.0041(10) 0.0161(10)
F16B 0.0237(11) 0.0448(13) 0.0361(13) 0.0053(10) 0.0011(10) 0.0160(11)
F17B 0.0216(10) 0.0332(12) 0.0302(12) -0.0012(9) 0.0008(9) -0.0055(9)
F18B 0.0292(11) 0.0240(11) 0.0285(12) -0.0068(9) 0.0037(9) -0.0036(9)
F3S 0.055(2) 0.120(3) 0.096(3) 0.0058(19) 0.0131(18) -0.033(2)
F12S 0.0698(19) 0.0639(19) 0.075(2) -0.0145(15) 0.0300(16) 0.0036(16)
N1 0.0173(14) 0.0181(14) 0.0244(15) -0.0026(11) 0.0111(12) 0.0004(12)
N2 0.0183(14) 0.0166(14) 0.0205(15) -0.0005(11) 0.0094(12) 0.0010(11)
N3 0.0179(14) 0.0170(14) 0.0166(14) -0.0005(11) 0.0050(11) -0.0006(11)
N4 0.0211(14) 0.0169(14) 0.0117(14) 0.0012(11) 0.0068(11) -0.0006(11)
O1 0.0291(13) 0.0239(13) 0.0390(16) 0.0024(11) 0.0203(12) -0.0003(11)
O2 0.0364(15) 0.0197(13) 0.0381(16) 0.0015(11) 0.0214(12) 0.0029(11)
O3 0.0289(13) 0.0213(12) 0.0316(14) 0.0045(10) 0.0179(11) -0.0007(11)
O4 0.0333(14) 0.0201(13) 0.0457(17) -0.0013(11) 0.0233(13) 0.0010(12)

loop_
_atom_type_symbol
_atom_type_description
_atom_type_scat_dispersion_real
_atom_type_scat_dispersion_imag
_atom_type_scat_source
C C 0.0033 0.0016 'International Tables Vol C Tables 4.2.6.8 and 6.1.1.4'
H H 0.0000 0.0000 'International Tables Vol C Tables 4.2.6.8 and 6.1.1.4'
N N 0.0061 0.0033 'International Tables Vol C Tables 4.2.6.8 and 6.1.1.4'
O O 0.0106 0.0060 'International Tables Vol C Tables 4.2.6.8 and 6.1.1.4'
B B 0.0013 0.0007 'International Tables Vol C Tables 4.2.6.8 and 6.1.1.4'
F F 0.0171 0.0103 'International Tables Vol C Tables 4.2.6.8 and 6.1.1.4'

loop_
_geom_angle_atom_site_label_1
_geom_angle_atom_site_label_2
_geom_angle_atom_site_label_3
_geom_angle
C7B B1 N4 108.2(3)
C7B B1 C1B 114.9(3)
N4 B1 C1B 102.3(2)
C7B B1 C13B 108.0(3)
N4 B1 C13B 110.1(3)
C1B B1 C13B 113.0(3)
N3 B2 C1A 109.3(3)
N3 B2 C13A 101.8(2)
C1A B2 C13A 115.7(3)
N3 B2 C7A 111.0(3)
C1A B2 C7A 104.4(3)
C13A B2 C7A 114.7(3)
O1 C1 N1 120.2(3)
O1 C1 C2 123.3(3)
N1 C1 C2 116.5(3)
C3 C2 C13 120.6(3)
C3 C2 C1 119.6(3)
C13 C2 C1 119.9(3)
C2 C3 C4 120.2(3)
C2 C3 H3 119.9
C4 C3 H3 119.9
C5 C4 C3 120.4(3)
C5 C4 H4 119.8
C3 C4 H4 119.8
C4 C5 C14 121.1(3)
C4 C5 C6 119.4(3)
C14 C5 C6 119.5(3)
O2 C6 N2 120.8(3)
O2 C6 C5 122.8(3)
N2 C6 C5 116.4(3)
O3 C7 N2 120.5(3)
O3 C7 C8 123.9(3)
N2 C7 C8 115.6(3)
C9 C8 C14 120.5(3)
C9 C8 C7 119.6(3)
C14 C8 C7 119.9(3)
C8 C9 C10 120.5(3)
C8 C9 H9 119.8
C10 C9 H9 119.8
C11 C10 C9 120.2(3)
C11 C10 H10 119.9
C9 C10 H10 119.9
C10 C11 C13 120.4(3)
C10 C11 C12 119.4(3)
C13 C11 C12 120.2(3)
O4 C12 N1 120.3(3)
O4 C12 C11 123.9(3)
N1 C12 C11 115.9(3)
C11 C13 C2 121.7(3)
C11 C13 C14 119.3(3)
C2 C13 C14 119.0(3)
C5 C14 C8 122.1(3)
C5 C14 C13 118.7(3)
C8 C14 C13 119.2(3)
N3 C15 C16 121.3(3)
N3 C15 H15 119.4
C16 C15 H15 119.4
C15 C16 C17 120.4(3)
C15 C16 N1 117.6(3)
C17 C16 N1 121.9(3)
C18 C17 C16 118.0(3)
C18 C17 H17 121.0
C16 C17 H17 121.0
C19 C18 C17 119.7(3)
C19 C18 H18 120.2
C17 C18 H18 120.2
N3 C19 C18 121.9(3)
N3 C19 H19 119.0
C18 C19 H19 119.0
N4 C20 C21 122.0(3)
N4 C20 H20 119.0
C21 C20 H20 119.0
C20 C21 C22 120.2(3)
C20 C21 N2 118.9(3)
C22 C21 N2 120.9(3)
C21 C22 C23 118.3(3)
C21 C22 H22 120.9
C23 C22 H22 120.9
C24 C23 C22 119.1(3)
C24 C23 H23 120.4
C22 C23 H23 120.4
N4 C24 C23 122.4(3)
N4 C24 H24 118.8
C23 C24 H24 118.8
C2A C1A C6A 112.8(3)
C2A C1A B2 128.1(3)
C6A C1A B2 117.9(3)
F2A C2A C3A 114.9(3)
F2A C2A C1A 121.0(3)
C3A C2A C1A 124.1(3)
F3A C3A C4A 119.8(3)
F3A C3A C2A 120.5(3)
C4A C3A C2A 119.6(3)
F4A C4A C3A 121.0(3)
F4A C4A C5A 119.5(3)
C3A C4A C5A 119.5(3)
F5A C5A C6A 121.4(3)
F5A C5A C4A 120.0(3)
C6A C5A C4A 118.6(3)
F6A C6A C5A 116.7(3)
F6A C6A C1A 118.0(3)
C5A C6A C1A 125.2(3)
C8A C7A C12A 113.5(3)
C8A C7A B2 125.2(3)
C12A C7A B2 120.1(3)
F8A C8A C7A 121.5(3)
F8A C8A C9A 114.5(3)
C7A C8A C9A 123.9(4)
F9A C9A C10A 120.4(4)
F9A C9A C8A 120.2(4)
C10A C9A C8A 119.4(4)
F10A C10A C11A 120.5(4)
F10A C10A C9A 119.5(4)
C11A C10A C9A 119.9(4)
F11A C11A C10A 120.6(4)
F11A C11A C12A 120.3(4)
C10A C11A C12A 119.0(4)
F12A C12A C11A 116.1(3)
F12A C12A C7A 119.5(3)
C11A C12A C7A 124.3(4)
C18A C13A C14A 113.4(3)
C18A C13A B2 127.1(3)
C14A C13A B2 119.0(3)
F14A C14A C15A 116.2(3)
F14A C14A C13A 119.0(3)
C15A C14A C13A 124.7(3)
F15A C15A C14A 121.2(3)
F15A C15A C16A 119.9(3)
C14A C15A C16A 118.8(3)
F16A C16A C17A 120.7(4)
F16A C16A C15A 120.2(4)
C17A C16A C15A 119.1(3)
F17A C17A C16A 120.1(3)
F17A C17A C18A 119.6(3)
C16A C17A C18A 120.2(3)
F18A C18A C13A 121.1(3)
F18A C18A C17A 115.2(3)
C13A C18A C17A 123.7(3)
C2B C1B C6B 112.8(3)
C2B C1B B1 119.4(3)
C6B C1B B1 127.8(3)
F2B C2B C3B 116.0(3)
F2B C2B C1B 118.7(3)
C3B C2B C1B 125.3(3)
F3B C3B C2B 121.0(3)
F3B C3B C4B 120.2(3)
C2B C3B C4B 118.8(3)
F4B C4B C5B 120.8(3)
F4B C4B C3B 120.4(3)
C5B C4B C3B 118.8(3)
F5B C5B C4B 119.7(3)
F5B C5B C6B 119.7(3)
C4B C5B C6B 120.6(3)
F6B C6B C5B 115.0(3)
F6B C6B C1B 121.3(3)
C5B C6B C1B 123.7(3)
C12B C7B C8B 113.0(3)
C12B C7B B1 127.3(3)
C8B C7B B1 119.5(3)
F8B C8B C9B 116.0(3)
F8B C8B C7B 118.9(3)
C9B C8B C7B 125.0(3)
F9B C9B C10B 120.5(3)
F9B C9B C8B 120.6(3)
C10B C9B C8B 118.9(3)
F10B C10B C9B 120.1(3)
F10B C10B C11B 120.6(3)
C9B C10B C11B 119.4(3)
F11B C11B C10B 120.4(3)
F11B C11B C12B 120.0(3)
C10B C11B C12B 119.6(3)
F12B C12B C7B 121.3(3)
F12B C12B C11B 114.8(3)
C7B C12B C11B 124.0(3)
C14B C13B C18B 113.2(3)
C14B C13B B1 129.2(3)
C18B C13B B1 117.6(3)
F14B C14B C15B 114.9(3)
F14B C14B C13B 120.9(3)
C15B C14B C13B 124.1(3)
F15B C15B C16B 119.5(3)
F15B C15B C14B 121.0(3)
C16B C15B C14B 119.5(3)
F16B C16B C15B 119.8(3)
F16B C16B C17B 120.4(3)
C15B C16B C17B 119.7(3)
F17B C17B C18B 121.7(3)
F17B C17B C16B 119.9(3)
C18B C17B C16B 118.4(3)
F18B C18B C17B 116.4(3)
F18B C18B C13B 118.7(3)
C17B C18B C13B 124.9(3)
C2S C1S C6S 118.4(5)
C2S C1S C7S 120.8(5)
C6S C1S C7S 120.8(5)
C3S C2S C1S 119.6(4)
C3S C2S H2S 120.2
C1S C2S H2S 120.2
C4S C3S F3S 118.2(5)
C4S C3S C2S 123.9(5)
F3S C3S C2S 117.9(5)
C3S C4S C5S 116.2(5)
C3S C4S H4S 121.9
C5S C4S H4S 121.9
C6S C5S C4S 121.6(5)
C6S C5S H5S 119.2
C4S C5S H5S 119.2
C5S C6S C1S 120.3(6)
C5S C6S H6S 119.8
C1S C6S H6S 119.8
C1S C7S H7Y 109.5
C1S C7S H7Z 109.5
H7Y C7S H7Z 109.5
C1S C7S H7X 109.5
H7Y C7S H7X 109.5
H7Z C7S H7X 109.5
C13S C8S C9S 118.1(4)
C13S C8S C14S 120.8(4)
C9S C8S C14S 121.0(4)
C10S C9S C8S 122.5(4)
C10S C9S H9S 118.7
C8S C9S H9S 118.7
C11S C10S C9S 118.9(4)
C11S C10S H10S 120.6
C9S C10S H10S 120.6
C10S C11S C12S 118.2(4)
C10S C11S H11S 120.9
C12S C11S H11S 120.9
F12S C12S C13S 118.9(4)
F12S C12S C11S 117.4(4)
C13S C12S C11S 123.8(4)
C12S C13S C8S 118.5(4)
C12S C13S H13S 120.8
C8S C13S H13S 120.8
C8S C14S H14Z 109.5
C8S C14S H14Y 109.5
H14Z C14S H14Y 109.5
C8S C14S H14X 109.5
H14Z C14S H14X 109.5
H14Y C14S H14X 109.5
C1 N1 C12 125.8(3)
C1 N1 C16 117.6(3)
C12 N1 C16 116.6(3)
C6 N2 C7 126.4(3)
C6 N2 C21 116.3(3)
C7 N2 C21 117.3(3)
C19 N3 C15 118.7(3)
C19 N3 B2 124.5(3)
C15 N3 B2 116.8(3)
C24 N4 C20 118.0(3)
C24 N4 B1 124.2(3)
C20 N4 B1 117.7(3)

loop_
_geom_bond_atom_site_label_1
_geom_bond_atom_site_label_2
_geom_bond_distance
B1 C7B 1.638(5)
B1 N4 1.641(4)
B1 C1B 1.642(5)
B1 C13B 1.647(5)
B2 N3 1.626(5)
B2 C1A 1.632(5)
B2 C13A 1.639(5)
B2 C7A 1.649(5)
C1 O1 1.217(4)
C1 N1 1.400(4)
C1 C2 1.480(4)
C2 C3 1.375(5)
C2 C13 1.413(4)
C3 C4 1.396(4)
C3 H3 0.95
C4 C5 1.366(4)
C4 H4 0.95
C5 C14 1.407(4)
C5 C6 1.489(4)
C6 O2 1.210(4)
C6 N2 1.399(4)
C7 O3 1.208(4)
C7 N2 1.415(4)
C7 C8 1.488(4)
C8 C9 1.375(4)
C8 C14 1.414(4)
C9 C10 1.403(4)
C9 H9 0.95
C10 C11 1.384(5)
C10 H10 0.95
C11 C13 1.411(4)
C11 C12 1.479(4)
C12 O4 1.207(4)
C12 N1 1.420(4)
C13 C14 1.418(4)
C15 N3 1.356(4)
C15 C16 1.370(4)
C15 H15 0.95
C16 C17 1.383(5)
C16 N1 1.444(4)
C17 C18 1.380(4)
C17 H17 0.95
C18 C19 1.380(4)
C18 H18 0.95
C19 N3 1.344(4)
C19 H19 0.95
C20 N4 1.354(4)
C20 C21 1.360(4)
C20 H20 0.95
C21 C22 1.377(4)
C21 N2 1.438(4)
C22 C23 1.389(4)
C22 H22 0.95
C23 C24 1.369(4)
C23 H23 0.95
C24 N4 1.349(4)
C24 H24 0.95
C1A C2A 1.389(5)
C1A C6A 1.396(5)
C2A F2A 1.360(4)
C2A C3A 1.378(5)
C3A F3A 1.348(4)
C3A C4A 1.367(5)
C4A F4A 1.342(4)
C4A C5A 1.381(5)
C5A F5A 1.341(4)
C5A C6A 1.364(5)
C6A F6A 1.356(4)
C7A C8A 1.375(5)
C7A C12A 1.394(5)
C8A F8A 1.354(4)
C8A C9A 1.391(5)
C9A F9A 1.351(5)
C9A C10A 1.363(6)
C10A F10A 1.347(4)
C10A C11A 1.358(6)
C11A F11A 1.347(5)
C11A C12A 1.381(5)
C12A F12A 1.353(4)
C13A C18A 1.379(5)
C13A C14A 1.392(5)
C14A F14A 1.357(4)
C14A C15A 1.376(5)
C15A F15A 1.341(4)
C15A C16A 1.377(5)
C16A F16A 1.344(4)
C16A C17A 1.359(5)
C17A F17A 1.353(4)
C17A C18A 1.384(5)
C18A F18A 1.356(4)
C1B C2B 1.390(5)
C1B C6B 1.396(5)
C2B F2B 1.358(4)
C2B C3B 1.375(5)
C3B F3B 1.340(4)
C3B C4B 1.383(5)
C4B F4B 1.340(4)
C4B C5B 1.364(5)
C5B F5B 1.354(4)
C5B C6B 1.376(5)
C6B F6B 1.352(4)
C7B C12B 1.384(5)
C7B C8B 1.390(4)
C8B F8B 1.359(4)
C8B C9B 1.382(4)
C9B F9B 1.343(4)
C9B C10B 1.367(5)
C10B F10B 1.343(4)
C10B C11B 1.372(5)
C11B F11B 1.343(4)
C11B C12B 1.390(5)
C12B F12B 1.354(4)
C13B C14B 1.386(5)
C13B C18B 1.396(5)
C14B F14B 1.359(4)
C14B C15B 1.376(5)
C15B F15B 1.343(4)
C15B C16B 1.372(5)
C16B F16B 1.352(4)
C16B C17B 1.379(5)
C17B F17B 1.340(4)
C17B C18B 1.375(5)
C18B F18B 1.357(4)
C1S C2S 1.376(6)
C1S C6S 1.393(7)
C1S C7S 1.488(7)
C2S C3S 1.368(6)
C2S H2S 0.95
C3S C4S 1.354(7)
C3S F3S 1.365(6)
C4S C5S 1.400(9)
C4S H4S 0.95
C5S C6S 1.366(8)
C5S H5S 0.95
C6S H6S 0.95
C7S H7Y 0.98
C7S H7Z 0.98
C7S H7X 0.98
C8S C13S 1.389(5)
C8S C9S 1.391(6)
C8S C14S 1.508(5)
C9S C10S 1.390(6)
C9S H9S 0.95
C10S C11S 1.375(6)
C10S H10S 0.95
C11S C12S 1.380(6)
C11S H11S 0.95
C12S F12S 1.330(4)
C12S C13S 1.372(6)
C13S H13S 0.95
C14S H14Z 0.98
C14S H14Y 0.98
C14S H14X 0.98
